data_7706806
loop_
_publ_author_name
'Han, Mei-Rong'
'Dong, Wen-Xia'
'Feng, Si-Si'
'Lu, Li-Ping'
'Li, Zhong-Ping'

_publ_section_title
;
 An ultra-sensitive selective fluorescent sensor based on a 3D
 zinc-tetracarboxylic framework for the detection and enrichment of trace
 Cu<sup>2+</sup> in aqueous media.
;
_journal_issue 14
_journal_name_full 'Dalton transactions (Cambridge, England : 2003)'
_journal_page_first 4944
_journal_page_last 4951
_journal_paper_doi 10.1039/d0dt04370b
_journal_volume 50
_journal_year 2021
_chemical_formula_sum 'C52 H42 N4 O22 Zn3'
_chemical_formula_weight 1271.00
_space_group_crystal_system monoclinic
_space_group_IT_number 14
_space_group_name_Hall '-P 2ybc'
_space_group_name_H-M_alt 'P 1 21/c 1'
_atom_sites_solution_hydrogens mixed
_audit_creation_method SHELXL-2014/7
_audit_update_record
;
2020-09-14 deposited with the CCDC.	2021-03-09 downloaded from the CCDC.
;
_cell_angle_alpha 90
_cell_angle_beta 98.10(3)
_cell_angle_gamma 90
_cell_formula_units_Z 2
_cell_length_a 19.550(4)
_cell_length_b 8.9510(18)
_cell_length_c 14.051(3)
_cell_measurement_reflns_used 7653
_cell_measurement_temperature 100(2)
_cell_measurement_theta_max 29.95
_cell_measurement_theta_min 2.13
_cell_volume 2434.3(9)
_computing_cell_refinement 'Bruker SAINT (Bruker, 2000)'
_computing_data_collection 'HKL 2000 (Otwinowski et al., 1997)'
_computing_data_reduction 'HKL 2000 (Otwinowski et al., 1997)'
_computing_molecular_graphics 'Bruker SHELXTL'
_computing_publication_material 'Bruker SHELXTL'
_computing_structure_refinement 'SHELXL-2014/7 (Sheldrick, 2014)'
_computing_structure_solution 'SHELXS-97 (Sheldrick, 2008)'
_diffrn_ambient_temperature 100(2)
_diffrn_measured_fraction_theta_full 0.998
_diffrn_measured_fraction_theta_max 0.998
_diffrn_measurement_device_type mar555
_diffrn_measurement_method 'oscillation mode'
_diffrn_radiation_type synchrotron
_diffrn_radiation_wavelength 0.720
_diffrn_reflns_av_R_equivalents 0.0352
_diffrn_reflns_av_unetI/netI 0.0420
_diffrn_reflns_Laue_measured_fraction_full 0.998
_diffrn_reflns_Laue_measured_fraction_max 0.998
_diffrn_reflns_limit_h_max 22
_diffrn_reflns_limit_h_min -22
_diffrn_reflns_limit_k_max 10
_diffrn_reflns_limit_k_min 0
_diffrn_reflns_limit_l_max 16
_diffrn_reflns_limit_l_min -16
_diffrn_reflns_number 7496
_diffrn_reflns_point_group_measured_fraction_full 0.998
_diffrn_reflns_point_group_measured_fraction_max 0.998
_diffrn_reflns_theta_full 25.047
_diffrn_reflns_theta_max 25.047
_diffrn_reflns_theta_min 2.540
_diffrn_source 'synchrotron, 3W1A at BSRF'
_exptl_absorpt_coefficient_mu 1.561
_exptl_absorpt_correction_T_max 0.8596
_exptl_absorpt_correction_T_min 0.7467
_exptl_absorpt_correction_type multi-scan
_exptl_absorpt_process_details sadabs
_exptl_crystal_colour colorless
_exptl_crystal_density_diffrn 1.734
_exptl_crystal_description rod
_exptl_crystal_F_000 1296
_exptl_crystal_size_max 0.200
_exptl_crystal_size_mid 0.150
_exptl_crystal_size_min 0.100
_refine_diff_density_max 0.344
_refine_diff_density_min -0.457
_refine_diff_density_rms 0.074
_refine_ls_extinction_method none
_refine_ls_goodness_of_fit_ref 1.001
_refine_ls_hydrogen_treatment constr
_refine_ls_matrix_type full
_refine_ls_number_parameters 368
_refine_ls_number_reflns 4149
_refine_ls_number_restraints 0
_refine_ls_restrained_S_all 1.001
_refine_ls_R_factor_all 0.0350
_refine_ls_R_factor_gt 0.0284
_refine_ls_shift/su_max 0.001
_refine_ls_shift/su_mean 0.000
_refine_ls_structure_factor_coef Fsqd
_refine_ls_weighting_details 'w=1/[\s^2^(Fo^2^)+(0.0459P)^2^+0.4142P] where P=(Fo^2^+2Fc^2^)/3'
_refine_ls_weighting_scheme calc
_refine_ls_wR_factor_gt 0.0749
_refine_ls_wR_factor_ref 0.0777
_reflns_Friedel_coverage 0.000
_reflns_number_gt 3548
_reflns_number_total 4149
_reflns_threshold_expression 'I > 2\s(I)'
_cod_data_source_file d0dt04370b2.cif
_cod_data_source_block zx11-14
_cod_depositor_comments 'Adding full bibliography for 7706806.cif.'
_cod_original_sg_symbol_H-M 'P 21/c'
_cod_database_code 7706806
_shelx_shelxl_version_number 2014/7
_shelx_space_group_comment
;
The symmetry employed for this shelxl refinement is uniquely defined
by the following loop, which should always be used as a source of
symmetry information in preference to the above space-group names.
They are only intended as comments.
;
_shelx_estimated_absorpt_t_min 0.745
_shelx_estimated_absorpt_t_max 0.860

loop_
_space_group_symop_operation_xyz
'x, y, z'
'-x, y+1/2, -z+1/2'
'-x, -y, -z'
'x, -y-1/2, z-1/2'

loop_
_atom_site_label
_atom_site_type_symbol
_atom_site_fract_x
_atom_site_fract_y
_atom_site_fract_z
_atom_site_U_iso_or_equiv
_atom_site_adp_type
_atom_site_occupancy
_atom_site_site_symmetry_order
_atom_site_calc_flag
_atom_site_refinement_flags_posn
_atom_site_refinement_flags_adp
_atom_site_refinement_flags_occupancy
_atom_site_disorder_assembly
_atom_site_disorder_group
Zn1 Zn 0.05327(2) 0.60218(3) 0.85910(2) 0.00772(10) Uani 1 1 d . . . . .
Zn2 Zn 0.5000 1.0000 0.5000 0.00961(11) Uani 1 2 d S . P . .
N1 N 0.13648(10) 0.6976(2) 0.80690(13) 0.0089(4) Uani 1 1 d . . . . .
N2 N 0.41425(10) 0.9583(2) 0.57677(14) 0.0117(4) Uani 1 1 d . . . . .
O1 O 0.13383(8) 0.46158(17) 0.97873(12) 0.0115(4) Uani 1 1 d . . . . .
O2 O 0.05763(8) 0.37483(17) 0.85979(11) 0.0088(3) Uani 1 1 d . . . . .
O3 O -0.00322(8) 0.13000(17) 1.13811(11) 0.0110(3) Uani 1 1 d . . . . .
O4 O 0.00658(8) 0.32796(17) 1.04692(12) 0.0114(3) Uani 1 1 d . . . . .
O5 O 0.43480(8) 0.38155(18) 0.89567(12) 0.0134(4) Uani 1 1 d . . . . .
O6 O 0.44512(8) 0.1308(2) 0.90097(13) 0.0180(4) Uani 1 1 d . . . . .
O7 O 0.33560(9) 0.48756(19) 0.63547(13) 0.0164(4) Uani 1 1 d . . . . .
H7 H 0.3658 0.5225 0.6048 0.025 Uiso 1 1 calc R U . . .
O8 O 0.41694(8) 0.31329(19) 0.68045(12) 0.0162(4) Uani 1 1 d . . . . .
O9 O -0.01638(8) 0.61330(17) 0.73696(11) 0.0111(4) Uani 1 1 d . . . . .
H9A H -0.0123 0.5469 0.6980 0.017 Uiso 1 1 d R U . . .
H9B H -0.0219 0.6928 0.7080 0.017 Uiso 1 1 d R U . . .
O10 O 0.52701(8) 1.18933(18) 0.59197(12) 0.0143(4) Uani 1 1 d . . . . .
H10B H 0.4934 1.2269 0.6116 0.021 Uiso 1 1 d R U . . .
H10A H 0.5438 1.2513 0.5591 0.021 Uiso 1 1 d R U . . .
O11 O 0.57872(9) 0.09145(18) 0.97759(12) 0.0161(4) Uani 1 1 d . . . . .
H11A H 0.5418 0.0972 0.9419 0.024 Uiso 1 1 d R U . . .
H11B H 0.5764 0.0218 1.0149 0.024 Uiso 1 1 d R U . . .
C1 C 0.17362(11) 0.1205(2) 0.93124(16) 0.0081(5) Uani 1 1 d . . . . .
C2 C 0.11876(11) 0.1949(2) 0.96622(15) 0.0067(4) Uani 1 1 d . . . . .
C3 C 0.08162(11) 0.1213(2) 1.03128(16) 0.0080(5) Uani 1 1 d . . . . .
C4 C 0.09897(12) -0.0256(2) 1.05903(16) 0.0091(5) Uani 1 1 d . . . . .
H4 H 0.0739 -0.0750 1.1030 0.011 Uiso 1 1 calc R U . . .
C5 C 0.15198(12) -0.1001(2) 1.02352(17) 0.0103(5) Uani 1 1 d . . . . .
H5 H 0.1625 -0.2006 1.0417 0.012 Uiso 1 1 calc R U . . .
C6 C 0.18962(12) -0.0267(3) 0.96101(16) 0.0096(5) Uani 1 1 d . . . . .
H6 H 0.2268 -0.0769 0.9380 0.011 Uiso 1 1 calc R U . . .
C7 C 0.21884(12) 0.1902(2) 0.86553(16) 0.0087(5) Uani 1 1 d . . . . .
C8 C 0.29061(12) 0.1844(2) 0.89387(17) 0.0096(5) Uani 1 1 d . . . . .
H8 H 0.3080 0.1396 0.9537 0.012 Uiso 1 1 calc R U . . .
C9 C 0.33697(12) 0.2422(2) 0.83723(16) 0.0096(5) Uani 1 1 d . . . . .
C10 C 0.31114(12) 0.3074(2) 0.74807(16) 0.0098(5) Uani 1 1 d . . . . .
C11 C 0.24003(12) 0.3116(3) 0.71836(17) 0.0106(5) Uani 1 1 d . . . . .
H11 H 0.2226 0.3545 0.6579 0.013 Uiso 1 1 calc R U . . .
C12 C 0.19422(12) 0.2535(2) 0.77665(16) 0.0100(5) Uani 1 1 d . . . . .
H12 H 0.1459 0.2570 0.7555 0.012 Uiso 1 1 calc R U . . .
C13 C 0.10228(11) 0.3551(2) 0.93526(16) 0.0083(5) Uani 1 1 d . . . . .
C14 C 0.02443(11) 0.1966(2) 1.07510(15) 0.0076(5) Uani 1 1 d . . . . .
C15 C 0.41264(12) 0.2508(3) 0.88011(17) 0.0118(5) Uani 1 1 d . . . . .
C16 C 0.36062(12) 0.3687(3) 0.68497(17) 0.0113(5) Uani 1 1 d . . . . .
C20 C 0.20134(12) 0.6428(3) 0.82728(16) 0.0096(5) Uani 1 1 d . . . . .
H17 H 0.2093 0.5611 0.8706 0.012 Uiso 1 1 calc R U . . .
C18 C 0.25648(12) 0.7006(3) 0.78781(16) 0.0112(5) Uani 1 1 d . . . . .
H18 H 0.3013 0.6591 0.8043 0.013 Uiso 1 1 calc R U . . .
C17 C 0.24623(12) 0.8204(3) 0.72369(16) 0.0094(5) Uani 1 1 d . . . . .
C19 C 0.17915(12) 0.8782(3) 0.70326(17) 0.0098(5) Uani 1 1 d . . . . .
H20 H 0.1700 0.9605 0.6607 0.012 Uiso 1 1 calc R U . . .
C21 C 0.12641(12) 0.8145(2) 0.74548(16) 0.0101(5) Uani 1 1 d . . . . .
H21 H 0.0812 0.8546 0.7307 0.012 Uiso 1 1 calc R U . . .
C25 C 0.42542(12) 0.9133(3) 0.66891(18) 0.0154(5) Uani 1 1 d . . . . .
H22 H 0.4716 0.9098 0.7006 0.018 Uiso 1 1 calc R U . . .
C23 C 0.37270(12) 0.8718(3) 0.71985(18) 0.0164(5) Uani 1 1 d . . . . .
H23 H 0.3831 0.8401 0.7848 0.020 Uiso 1 1 calc R U . . .
C22 C 0.30423(12) 0.8770(2) 0.67510(17) 0.0107(5) Uani 1 1 d . . . . .
C24 C 0.29244(12) 0.9312(3) 0.58071(18) 0.0140(5) Uani 1 1 d . . . . .
H25 H 0.2466 0.9422 0.5486 0.017 Uiso 1 1 calc R U . . .
C26 C 0.34812(12) 0.9687(3) 0.53465(18) 0.0136(5) Uani 1 1 d . . . . .
H26 H 0.3393 1.0033 0.4702 0.016 Uiso 1 1 calc R U . . .

loop_
_atom_site_aniso_label
_atom_site_aniso_U_11
_atom_site_aniso_U_22
_atom_site_aniso_U_33
_atom_site_aniso_U_23
_atom_site_aniso_U_13
_atom_site_aniso_U_12
Zn1 0.00898(15) 0.00530(15) 0.00966(16) 0.00053(10) 0.00400(11) 0.00012(10)
Zn2 0.0081(2) 0.0103(2) 0.0109(2) 0.00177(15) 0.00282(15) -0.00022(14)
N1 0.0127(10) 0.0058(9) 0.0090(10) -0.0021(8) 0.0044(8) -0.0005(7)
N2 0.0125(10) 0.0102(10) 0.0126(11) 0.0003(8) 0.0028(8) -0.0005(8)
O1 0.0127(8) 0.0079(8) 0.0142(9) -0.0013(7) 0.0036(7) -0.0025(7)
O2 0.0119(8) 0.0082(8) 0.0066(8) 0.0008(6) 0.0022(7) 0.0015(6)
O3 0.0137(8) 0.0091(8) 0.0113(9) 0.0005(7) 0.0058(7) -0.0001(7)
O4 0.0130(8) 0.0076(8) 0.0147(9) 0.0017(7) 0.0054(7) 0.0025(6)
O5 0.0124(8) 0.0151(9) 0.0129(9) -0.0031(7) 0.0026(7) -0.0023(7)
O6 0.0132(9) 0.0176(9) 0.0231(10) 0.0063(8) 0.0017(7) 0.0024(7)
O7 0.0140(9) 0.0184(9) 0.0178(10) 0.0089(7) 0.0063(7) 0.0002(7)
O8 0.0137(9) 0.0191(9) 0.0171(9) 0.0002(7) 0.0068(7) 0.0035(7)
O9 0.0173(9) 0.0066(8) 0.0094(8) -0.0011(6) 0.0015(7) 0.0020(6)
O10 0.0155(9) 0.0122(9) 0.0161(9) -0.0014(7) 0.0058(7) -0.0014(7)
O11 0.0149(9) 0.0162(9) 0.0178(10) 0.0020(7) 0.0044(7) 0.0028(7)
C1 0.0087(11) 0.0078(11) 0.0075(12) -0.0004(9) 0.0001(9) -0.0007(9)
C2 0.0086(10) 0.0069(11) 0.0039(11) -0.0014(9) -0.0016(8) -0.0012(9)
C3 0.0082(11) 0.0086(11) 0.0063(11) -0.0028(9) -0.0022(9) -0.0007(9)
C4 0.0106(11) 0.0086(11) 0.0082(12) 0.0011(9) 0.0015(9) -0.0024(9)
C5 0.0134(12) 0.0067(11) 0.0104(12) 0.0010(9) 0.0002(9) 0.0007(9)
C6 0.0086(11) 0.0104(11) 0.0092(12) -0.0034(9) -0.0005(9) 0.0022(9)
C7 0.0126(11) 0.0045(10) 0.0100(12) -0.0032(9) 0.0046(9) -0.0003(9)
C8 0.0135(12) 0.0069(11) 0.0085(12) -0.0001(9) 0.0018(9) 0.0019(9)
C9 0.0109(11) 0.0072(11) 0.0111(12) -0.0037(9) 0.0026(9) 0.0003(9)
C10 0.0131(12) 0.0079(11) 0.0091(12) -0.0021(9) 0.0035(9) 0.0005(9)
C11 0.0135(12) 0.0095(11) 0.0089(12) 0.0001(9) 0.0022(9) 0.0017(9)
C12 0.0102(11) 0.0084(11) 0.0108(12) -0.0010(9) -0.0005(9) 0.0008(9)
C13 0.0074(11) 0.0086(11) 0.0103(12) -0.0002(9) 0.0063(9) -0.0002(9)
C14 0.0100(11) 0.0079(11) 0.0047(11) -0.0020(9) 0.0002(9) -0.0019(9)
C15 0.0119(11) 0.0154(13) 0.0092(12) 0.0001(10) 0.0056(9) -0.0010(10)
C16 0.0133(12) 0.0120(11) 0.0083(12) -0.0023(10) 0.0007(9) -0.0019(10)
C20 0.0141(12) 0.0077(11) 0.0073(12) 0.0002(9) 0.0027(9) 0.0010(9)
C18 0.0092(11) 0.0127(12) 0.0116(12) 0.0001(10) 0.0011(9) 0.0008(9)
C17 0.0119(11) 0.0094(11) 0.0067(11) -0.0047(9) 0.0005(9) -0.0023(9)
C19 0.0140(12) 0.0075(11) 0.0080(12) -0.0005(9) 0.0023(9) -0.0008(9)
C21 0.0112(11) 0.0076(11) 0.0111(12) -0.0020(9) -0.0003(9) 0.0020(9)
C25 0.0083(11) 0.0221(13) 0.0154(13) 0.0031(11) 0.0007(10) 0.0005(10)
C23 0.0138(12) 0.0239(13) 0.0114(13) 0.0047(11) 0.0022(10) 0.0010(10)
C22 0.0113(11) 0.0082(11) 0.0131(13) -0.0019(10) 0.0039(10) -0.0009(9)
C24 0.0087(11) 0.0174(12) 0.0156(13) 0.0043(11) 0.0003(10) 0.0003(10)
C26 0.0126(12) 0.0176(12) 0.0100(12) 0.0029(10) 0.0002(10) -0.0021(10)

loop_
_atom_type_symbol
_atom_type_description
_atom_type_scat_dispersion_real
_atom_type_scat_dispersion_imag
_atom_type_scat_source
C C 0.0033 0.0016 'International Tables Vol C Tables 4.2.6.8 and 6.1.1.4'
H H 0.0000 0.0000 'International Tables Vol C Tables 4.2.6.8 and 6.1.1.4'
N N 0.0061 0.0033 'International Tables Vol C Tables 4.2.6.8 and 6.1.1.4'
O O 0.0106 0.0060 'International Tables Vol C Tables 4.2.6.8 and 6.1.1.4'
Zn Zn 0.2839 1.4301 'International Tables Vol C Tables 4.2.6.8 and 6.1.1.4'

loop_
_geom_angle_atom_site_label_1
_geom_angle_atom_site_label_2
_geom_angle_atom_site_label_3
_geom_angle
_geom_angle_site_symmetry_1
_geom_angle_site_symmetry_3
_geom_angle_publ_flag
O4 Zn1 O2 109.87(6) 3_567 . ?
O4 Zn1 O9 99.11(7) 3_567 . ?
O2 Zn1 O9 94.32(6) . . ?
O4 Zn1 N1 132.45(7) 3_567 . ?
O2 Zn1 N1 112.40(7) . . ?
O9 Zn1 N1 98.47(7) . . ?
O5 Zn2 O5 180.0 2_656 4_575 ?
O5 Zn2 N2 90.09(7) 2_656 . ?
O5 Zn2 N2 89.91(7) 4_575 . ?
O5 Zn2 N2 89.91(7) 2_656 3_676 ?
O5 Zn2 N2 90.09(7) 4_575 3_676 ?
N2 Zn2 N2 180.0 . 3_676 ?
O5 Zn2 O10 95.48(7) 2_656 3_676 ?
O5 Zn2 O10 84.52(7) 4_575 3_676 ?
N2 Zn2 O10 91.25(7) . 3_676 ?
N2 Zn2 O10 88.75(7) 3_676 3_676 ?
O5 Zn2 O10 84.52(7) 2_656 . ?
O5 Zn2 O10 95.48(7) 4_575 . ?
N2 Zn2 O10 88.75(7) . . ?
N2 Zn2 O10 91.26(7) 3_676 . ?
O10 Zn2 O10 180.00(9) 3_676 . ?
C20 N1 C21 117.6(2) . . ?
C20 N1 Zn1 122.53(15) . . ?
C21 N1 Zn1 119.74(15) . . ?
C25 N2 C26 117.4(2) . . ?
C25 N2 Zn2 120.19(16) . . ?
C26 N2 Zn2 122.37(16) . . ?
C13 O2 Zn1 99.43(13) . . ?
C14 O4 Zn1 104.20(14) . 3_567 ?
C15 O5 Zn2 139.08(16) . 2_646 ?
C16 O7 H7 109.5 . . ?
Zn1 O9 H9A 114.3 . . ?
Zn1 O9 H9B 119.1 . . ?
H9A O9 H9B 108.4 . . ?
Zn2 O10 H10B 112.6 . . ?
Zn2 O10 H10A 106.2 . . ?
H10B O10 H10A 108.4 . . ?
H11A O11 H11B 108.4 . . ?
C6 C1 C2 119.2(2) . . ?
C6 C1 C7 116.6(2) . . ?
C2 C1 C7 124.16(19) . . ?
C1 C2 C3 119.5(2) . . ?
C1 C2 C13 119.16(19) . . ?
C3 C2 C13 121.3(2) . . ?
C4 C3 C2 119.6(2) . . ?
C4 C3 C14 118.1(2) . . ?
C2 C3 C14 122.32(19) . . ?
C5 C4 C3 121.1(2) . . ?
C5 C4 H4 119.4 . . ?
C3 C4 H4 119.4 . . ?
C4 C5 C6 119.4(2) . . ?
C4 C5 H5 120.3 . . ?
C6 C5 H5 120.3 . . ?
C5 C6 C1 121.1(2) . . ?
C5 C6 H6 119.4 . . ?
C1 C6 H6 119.4 . . ?
C12 C7 C8 118.3(2) . . ?
C12 C7 C1 124.1(2) . . ?
C8 C7 C1 117.5(2) . . ?
C9 C8 C7 122.1(2) . . ?
C9 C8 H8 119.0 . . ?
C7 C8 H8 119.0 . . ?
C8 C9 C10 118.9(2) . . ?
C8 C9 C15 118.0(2) . . ?
C10 C9 C15 122.6(2) . . ?
C11 C10 C9 119.6(2) . . ?
C11 C10 C16 120.7(2) . . ?
C9 C10 C16 119.7(2) . . ?
C10 C11 C12 120.6(2) . . ?
C10 C11 H11 119.7 . . ?
C12 C11 H11 119.7 . . ?
C7 C12 C11 120.5(2) . . ?
C7 C12 H12 119.7 . . ?
C11 C12 H12 119.7 . . ?
O1 C13 O2 122.0(2) . . ?
O1 C13 C2 120.7(2) . . ?
O2 C13 C2 117.19(19) . . ?
O3 C14 O4 122.2(2) . . ?
O3 C14 C3 119.61(19) . . ?
O4 C14 C3 118.16(19) . . ?
O5 C15 O6 127.1(2) . . ?
O5 C15 C9 114.1(2) . . ?
O6 C15 C9 118.7(2) . . ?
O8 C16 O7 124.7(2) . . ?
O8 C16 C10 122.9(2) . . ?
O7 C16 C10 112.41(19) . . ?
N1 C20 C18 122.7(2) . . ?
N1 C20 H17 118.6 . . ?
C18 C20 H17 118.6 . . ?
C20 C18 C17 119.9(2) . . ?
C20 C18 H18 120.1 . . ?
C17 C18 H18 120.1 . . ?
C18 C17 C19 117.4(2) . . ?
C18 C17 C22 120.4(2) . . ?
C19 C17 C22 122.0(2) . . ?
C21 C19 C17 119.5(2) . . ?
C21 C19 H20 120.2 . . ?
C17 C19 H20 120.2 . . ?
N1 C21 C19 122.8(2) . . ?
N1 C21 H21 118.6 . . ?
C19 C21 H21 118.6 . . ?
N2 C25 C23 123.1(2) . . ?
N2 C25 H22 118.5 . . ?
C23 C25 H22 118.5 . . ?
C25 C23 C22 119.6(2) . . ?
C25 C23 H23 120.2 . . ?
C22 C23 H23 120.2 . . ?
C23 C22 C24 117.2(2) . . ?
C23 C22 C17 121.6(2) . . ?
C24 C22 C17 121.1(2) . . ?
C26 C24 C22 119.4(2) . . ?
C26 C24 H25 120.3 . . ?
C22 C24 H25 120.3 . . ?
N2 C26 C24 123.2(2) . . ?
N2 C26 H26 118.4 . . ?
C24 C26 H26 118.4 . . ?

loop_
_geom_bond_atom_site_label_1
_geom_bond_atom_site_label_2
_geom_bond_distance
_geom_bond_site_symmetry_2
_geom_bond_publ_flag
Zn1 O4 1.9848(17) 3_567 ?
Zn1 O2 2.0368(16) . ?
Zn1 O9 2.0374(17) . ?
Zn1 N1 2.0616(19) . ?
Zn2 O5 2.0908(17) 2_656 ?
Zn2 O5 2.0908(17) 4_575 ?
Zn2 N2 2.150(2) . ?
Zn2 N2 2.150(2) 3_676 ?
Zn2 O10 2.1513(16) 3_676 ?
Zn2 O10 2.1514(16) . ?
N1 C20 1.352(3) . ?
N1 C21 1.353(3) . ?
N2 C25 1.344(3) . ?
N2 C26 1.347(3) . ?
O1 C13 1.247(3) . ?
O2 C13 1.287(3) . ?
O3 C14 1.252(3) . ?
O4 C14 1.273(3) . ?
O4 Zn1 1.9847(17) 3_567 ?
O5 C15 1.257(3) . ?
O5 Zn2 2.0908(17) 2_646 ?
O6 C15 1.261(3) . ?
O7 C16 1.326(3) . ?
O7 H7 0.8400 . ?
O8 C16 1.217(3) . ?
O9 H9A 0.8199 . ?
O9 H9B 0.8199 . ?
O10 H10B 0.8200 . ?
O10 H10A 0.8199 . ?
O11 H11A 0.8200 . ?
O11 H11B 0.8200 . ?
C1 C6 1.404(3) . ?
C1 C2 1.409(3) . ?
C1 C7 1.501(3) . ?
C2 C3 1.409(3) . ?
C2 C13 1.520(3) . ?
C3 C4 1.400(3) . ?
C3 C14 1.509(3) . ?
C4 C5 1.383(3) . ?
C4 H4 0.9500 . ?
C5 C6 1.388(3) . ?
C5 H5 0.9500 . ?
C6 H6 0.9500 . ?
C7 C12 1.394(3) . ?
C7 C8 1.405(3) . ?
C8 C9 1.388(3) . ?
C8 H8 0.9500 . ?
C9 C10 1.409(3) . ?
C9 C15 1.519(3) . ?
C10 C11 1.395(3) . ?
C10 C16 1.505(3) . ?
C11 C12 1.397(3) . ?
C11 H11 0.9500 . ?
C12 H12 0.9500 . ?
C20 C18 1.381(3) . ?
C20 H17 0.9500 . ?
C18 C17 1.396(3) . ?
C18 H18 0.9500 . ?
C17 C19 1.401(3) . ?
C17 C22 1.492(3) . ?
C19 C21 1.383(3) . ?
C19 H20 0.9500 . ?
C21 H21 0.9500 . ?
C25 C23 1.386(3) . ?
C25 H22 0.9500 . ?
C23 C22 1.397(3) . ?
C23 H23 0.9500 . ?
C22 C24 1.401(3) . ?
C24 C26 1.384(3) . ?
C24 H25 0.9500 . ?
C26 H26 0.9500 . ?

loop_
_geom_hbond_atom_site_label_D
_geom_hbond_atom_site_label_H
_geom_hbond_atom_site_label_A
_geom_hbond_distance_DH
_geom_hbond_distance_HA
_geom_hbond_distance_DA
_geom_hbond_angle_DHA
_geom_hbond_site_symmetry_A
C26 H26 O5 0.95 2.49 3.068(3) 119.3 4_575
C24 H25 O1 0.95 2.44 3.367(3) 165.0 4_575
C23 H23 O10 0.95 2.66 3.470(3) 144.1 2_646
C25 H22 O5 0.95 2.44 3.012(3) 118.8 2_656
C21 H21 O3 0.95 2.55 3.136(3) 119.6 3_567
C19 H20 O1 0.95 2.65 3.465(3) 144.4 4_575
C20 H17 O1 0.95 2.43 3.113(3) 128.5 .
O11 H11B O6 0.82 1.89 2.704(2) 170.3 3_657
O11 H11A O6 0.82 1.92 2.704(2) 159.5 .
O10 H10A O11 0.82 1.99 2.813(2) 176.3 4_575
O10 H10B O8 0.82 2.04 2.857(2) 171.4 1_565
O9 H9B O2 0.82 1.96 2.769(2) 166.8 2_556
O9 H9A O3 0.82 1.81 2.615(2) 165.5 4_565
O7 H7 O11 0.84 1.80 2.635(2) 171.1 2_656

loop_
_geom_torsion_atom_site_label_1
_geom_torsion_atom_site_label_2
_geom_torsion_atom_site_label_3
_geom_torsion_atom_site_label_4
_geom_torsion
_geom_torsion_site_symmetry_1
_geom_torsion_site_symmetry_2
_geom_torsion_site_symmetry_3
_geom_torsion_site_symmetry_4
_geom_torsion_publ_flag
C6 C1 C2 C3 0.9(3) . . . . ?
C7 C1 C2 C3 -177.0(2) . . . . ?
C6 C1 C2 C13 179.0(2) . . . . ?
C7 C1 C2 C13 1.2(3) . . . . ?
C1 C2 C3 C4 -1.1(3) . . . . ?
C13 C2 C3 C4 -179.1(2) . . . . ?
C1 C2 C3 C14 177.1(2) . . . . ?
C13 C2 C3 C14 -0.9(3) . . . . ?
C2 C3 C4 C5 -0.1(3) . . . . ?
C14 C3 C4 C5 -178.4(2) . . . . ?
C3 C4 C5 C6 1.5(3) . . . . ?
C4 C5 C6 C1 -1.7(3) . . . . ?
C2 C1 C6 C5 0.5(3) . . . . ?
C7 C1 C6 C5 178.5(2) . . . . ?
C6 C1 C7 C12 125.6(2) . . . . ?
C2 C1 C7 C12 -56.5(3) . . . . ?
C6 C1 C7 C8 -51.2(3) . . . . ?
C2 C1 C7 C8 126.7(2) . . . . ?
C12 C7 C8 C9 1.4(3) . . . . ?
C1 C7 C8 C9 178.4(2) . . . . ?
C7 C8 C9 C10 -0.6(3) . . . . ?
C7 C8 C9 C15 171.4(2) . . . . ?
C8 C9 C10 C11 -0.4(3) . . . . ?
C15 C9 C10 C11 -172.1(2) . . . . ?
C8 C9 C10 C16 -179.1(2) . . . . ?
C15 C9 C10 C16 9.2(3) . . . . ?
C9 C10 C11 C12 0.7(3) . . . . ?
C16 C10 C11 C12 179.4(2) . . . . ?
C8 C7 C12 C11 -1.1(3) . . . . ?
C1 C7 C12 C11 -177.8(2) . . . . ?
C10 C11 C12 C7 0.0(3) . . . . ?
Zn1 O2 C13 O1 -6.9(2) . . . . ?
Zn1 O2 C13 C2 176.93(16) . . . . ?
C1 C2 C13 O1 -85.0(3) . . . . ?
C3 C2 C13 O1 93.1(3) . . . . ?
C1 C2 C13 O2 91.2(2) . . . . ?
C3 C2 C13 O2 -90.7(3) . . . . ?
Zn1 O4 C14 O3 11.0(2) 3_567 . . . ?
Zn1 O4 C14 C3 -168.15(15) 3_567 . . . ?
C4 C3 C14 O3 3.8(3) . . . . ?
C2 C3 C14 O3 -174.5(2) . . . . ?
C4 C3 C14 O4 -177.1(2) . . . . ?
C2 C3 C14 O4 4.7(3) . . . . ?
Zn2 O5 C15 O6 -35.8(4) 2_646 . . . ?
Zn2 O5 C15 C9 140.08(19) 2_646 . . . ?
C8 C9 C15 O5 -111.3(2) . . . . ?
C10 C9 C15 O5 60.4(3) . . . . ?
C8 C9 C15 O6 65.0(3) . . . . ?
C10 C9 C15 O6 -123.3(2) . . . . ?
C11 C10 C16 O8 -144.7(2) . . . . ?
C9 C10 C16 O8 34.0(3) . . . . ?
C11 C10 C16 O7 34.9(3) . . . . ?
C9 C10 C16 O7 -146.4(2) . . . . ?
C21 N1 C20 C18 -0.3(3) . . . . ?
Zn1 N1 C20 C18 175.92(17) . . . . ?
N1 C20 C18 C17 -0.3(3) . . . . ?
C20 C18 C17 C19 0.9(3) . . . . ?
C20 C18 C17 C22 -175.6(2) . . . . ?
C18 C17 C19 C21 -0.9(3) . . . . ?
C22 C17 C19 C21 175.5(2) . . . . ?
C20 N1 C21 C19 0.3(3) . . . . ?
Zn1 N1 C21 C19 -176.05(17) . . . . ?
C17 C19 C21 N1 0.3(3) . . . . ?
C26 N2 C25 C23 2.8(4) . . . . ?
Zn2 N2 C25 C23 -174.09(19) . . . . ?
N2 C25 C23 C22 -0.4(4) . . . . ?
C25 C23 C22 C24 -2.8(4) . . . . ?
C25 C23 C22 C17 174.3(2) . . . . ?
C18 C17 C22 C23 -32.0(3) . . . . ?
C19 C17 C22 C23 151.7(2) . . . . ?
C18 C17 C22 C24 145.0(2) . . . . ?
C19 C17 C22 C24 -31.3(3) . . . . ?
C23 C22 C24 C26 3.6(3) . . . . ?
C17 C22 C24 C26 -173.5(2) . . . . ?
C25 N2 C26 C24 -2.0(4) . . . . ?
Zn2 N2 C26 C24 174.89(18) . . . . ?
C22 C24 C26 N2 -1.3(4) . . . . ?
